data_1528778
loop_
_publ_author_name
'Ouhenia, S.'
'Belkhir, M.A.'
'Samah, M.'

_publ_section_title
;
 Structure of beta - Ti O2
;
_journal_name_full 'Private Communication'
_journal_page_first 1
_journal_page_last 1
_journal_volume 1
_journal_year 2006
_chemical_formula_sum 'O2 Ti'
_chemical_name_systematic 'Ti O2'
_space_group_IT_number 12
_symmetry_space_group_name_Hall '-C 2y'
_symmetry_space_group_name_H-M 'C 1 2/m 1'
_cell_angle_alpha 90
_cell_angle_beta 107.039
_cell_angle_gamma 90
_cell_formula_units_Z 8
_cell_length_a 12.1904
_cell_length_b 3.7485
_cell_length_c 5.5296
_cell_volume 241.588
_citation_journal_id_ASTM PRICO6
_cod_data_source_file Ouhenia_PRICO6_2006_787.cif
_cod_data_source_block O2Ti1
_cod_original_cell_volume 241.5878
_cod_original_formula_sum 'O2 Ti1'
_cod_database_code 1528778

loop_
_symmetry_equiv_pos_as_xyz
x,y,z
-x,y,-z
-x,-y,-z
x,-y,z
x+1/2,y+1/2,z
-x+1/2,y+1/2,-z
-x+1/2,-y+1/2,-z
x+1/2,-y+1/2,z

loop_
_atom_site_label
_atom_site_type_symbol
_atom_site_fract_x
_atom_site_fract_y
_atom_site_fract_z
_atom_site_occupancy
_atom_site_U_iso_or_equiv
O1 O-2 0.1418 0 0.0253 1 0.0
O3 O-2 0.365 0 0.2983 1 0.0
Ti1 Ti+4 0.1956 0 0.2924 1 0.0
O2 O-2 0.0604 0 0.3604 1 0.0
Ti2 Ti+4 0.1007 0 0.7009 1 0.0
O4 O-2 0.2655 0 0.6669 1 0.0
